data_1546983
loop_
_publ_author_name
'Harl\'e, Jean-Baptiste'
'Mine, Shinya'
'Kamegawa, Takashi'
'Nguyen, Van Tay'
'Maeda, Takeshi'
'Nakazumi, Hiroyuki'
'Fujiwara, Hideki'

_publ_section_title
;
 Deep Blue Asymmetrical Streptocyanine Dyes: Synthesis, Spectroscopic
 Characterizations, and Ion-Specific Cooperative Adsorption at the Surface
 of TiO2 Anatase Nanoparticles
;
_journal_issue 28
_journal_name_full 'The Journal of Physical Chemistry C'
_journal_page_first 15049
_journal_paper_doi 10.1021/acs.jpcc.7b03046
_journal_volume 121
_journal_year 2017
_chemical_formula_moiety 'C33 H25 Cl N2 O4'
_chemical_formula_sum 'C33 H25 Cl N2 O4'
_chemical_formula_weight 549.02
_space_group_IT_number 14
_symmetry_cell_setting monoclinic
_symmetry_Int_Tables_number 14
_symmetry_space_group_name_Hall '-P 2ybc'
_symmetry_space_group_name_H-M 'P 1 21/c 1'
_atom_sites_solution_hydrogens geom
_atom_sites_solution_primary direct
_atom_sites_solution_secondary difmap
_cell_angle_alpha 90.0000
_cell_angle_beta 89.763(11)
_cell_angle_gamma 90.0000
_cell_formula_units_Z 4
_cell_length_a 8.906(6)
_cell_length_b 19.873(13)
_cell_length_c 15.385(10)
_cell_measurement_reflns_used 4614
_cell_measurement_temperature 293
_cell_measurement_theta_max 30.75
_cell_measurement_theta_min 2.29
_cell_volume 2723(3)
_computing_cell_refinement CrystalClear
_computing_data_collection 'CrystalClear (Rigaku Inc., 2007)'
_computing_data_reduction CrystalClear
_computing_molecular_graphics 'CrystalStructure 4.0'
_computing_publication_material 'CrystalStructure 4.0 (Rigaku, 2010)'
_computing_structure_refinement 'CRYSTALS (Carruthers, et al., 1999)'
_computing_structure_solution 'SIR92 (Altomare, et al., 1994)'
_diffrn_ambient_temperature 293
_diffrn_detector_area_resol_mean 7.314
_diffrn_measured_fraction_theta_full 0.891
_diffrn_measured_fraction_theta_max 0.891
_diffrn_measurement_device_type 'Rigaku Mercury70'
_diffrn_measurement_method \w
_diffrn_radiation_type 'Mo K\a'
_diffrn_radiation_wavelength 0.71075
_diffrn_reflns_av_R_equivalents 0.0590
_diffrn_reflns_limit_h_max 11
_diffrn_reflns_limit_h_min -11
_diffrn_reflns_limit_k_max 28
_diffrn_reflns_limit_k_min -26
_diffrn_reflns_limit_l_max 22
_diffrn_reflns_limit_l_min -12
_diffrn_reflns_number 24022
_diffrn_reflns_theta_full 30.84
_diffrn_reflns_theta_max 30.84
_diffrn_standards_number 0
_exptl_absorpt_coefficient_mu 0.182
_exptl_absorpt_correction_T_max 0.991
_exptl_absorpt_correction_T_min 0.614
_exptl_absorpt_correction_type multi-scan
_exptl_absorpt_process_details 'REQAB (Rigaku, 1998)'
_exptl_crystal_colour 'dark green'
_exptl_crystal_density_diffrn 1.339
_exptl_crystal_density_method 'not measured'
_exptl_crystal_description platelet
_exptl_crystal_F_000 1144.00
_exptl_crystal_size_max 0.400
_exptl_crystal_size_mid 0.400
_exptl_crystal_size_min 0.050
_refine_diff_density_max 0.301
_refine_diff_density_min -0.306
_refine_ls_extinction_method none
_refine_ls_goodness_of_fit_ref 1.047
_refine_ls_hydrogen_treatment constr
_refine_ls_number_parameters 413
_refine_ls_number_reflns 3195
_refine_ls_R_factor_gt 0.0933
_refine_ls_shift/su_max 0.001
_refine_ls_structure_factor_coef F
_refine_ls_weighting_details
;
    Chebychev polynomial with 3 parameters (Carruthers & Watkin, 1979)
    11.0740    3.2698    7.2831
;
_refine_ls_weighting_scheme calc
_refine_ls_wR_factor_ref 0.1107
_reflns_number_gt 3195
_reflns_number_total 7629
_reflns_threshold_expression F>2.0\s(F)
_cod_data_source_file jp7b03046_si_002.cif
_cod_data_source_block 1H-ClO4
_cod_database_code 1546983

loop_
_symmetry_equiv_pos_site_id
_symmetry_equiv_pos_as_xyz
1 +X,+Y,+Z
2 -X,1/2+Y,1/2-Z
3 -X,-Y,-Z
4 +X,1/2-Y,1/2+Z

loop_
_atom_site_label
_atom_site_type_symbol
_atom_site_fract_x
_atom_site_fract_y
_atom_site_fract_z
_atom_site_U_iso_or_equiv
_atom_site_adp_type
_atom_site_occupancy
_atom_site_symmetry_multiplicity
_atom_site_calc_flag
_atom_site_refinement_flags
Cl1 Cl 0.39115(17) 0.43363(8) 0.63487(10) 0.0714(5) Uani 1.0 4 d .
O1 O 0.2607(6) 0.4175(3) 0.6839(4) 0.1026(19) Uani 1.0 4 d .
O2 O 0.4644(18) 0.3754(5) 0.6117(14) 0.153(6) Uani 0.6600 4 d .
O3 O 0.3290(16) 0.4700(8) 0.5691(8) 0.141(5) Uani 0.6600 4 d .
O4 O 0.4858(12) 0.4773(7) 0.6808(9) 0.126(4) Uani 0.6600 4 d .
O5 O 0.402(3) 0.402(2) 0.5531(15) 0.152(11) Uani 0.3300 4 d .
O6 O 0.408(4) 0.4998(12) 0.603(3) 0.158(12) Uani 0.3300 4 d .
O7 O 0.507(3) 0.419(3) 0.6876(19) 0.186(13) Uani 0.3300 4 d .
N1 N 0.0408(5) 0.1762(2) 0.4535(3) 0.0560(12) Uani 1.0 4 d .
N2 N -0.1590(5) 0.5896(2) 0.6646(3) 0.0551(12) Uani 1.0 4 d .
C1 C -0.0594(6) 0.1293(3) 0.4127(3) 0.0538(14) Uani 1.0 4 d .
C2 C -0.1179(8) 0.1434(4) 0.3319(4) 0.075(2) Uani 1.0 4 d .
C3 C -0.2108(8) 0.0974(4) 0.2925(4) 0.084(3) Uani 1.0 4 d .
C4 C -0.2420(8) 0.0377(4) 0.3318(5) 0.084(3) Uani 1.0 4 d .
C5 C -0.1862(8) 0.0238(3) 0.4122(5) 0.081(3) Uani 1.0 4 d .
C6 C -0.0939(7) 0.0701(3) 0.4542(4) 0.0693(18) Uani 1.0 4 d .
C7 C 0.1895(6) 0.1531(3) 0.4710(4) 0.0567(15) Uani 1.0 4 d .
C8 C 0.2656(7) 0.1164(3) 0.4083(4) 0.0707(19) Uani 1.0 4 d .
C9 C 0.4066(8) 0.0930(4) 0.4259(5) 0.088(3) Uani 1.0 4 d .
C10 C 0.4729(8) 0.1033(4) 0.5046(6) 0.093(3) Uani 1.0 4 d .
C11 C 0.3986(7) 0.1395(4) 0.5667(5) 0.078(2) Uani 1.0 4 d .
C12 C 0.2550(7) 0.1629(3) 0.5507(4) 0.0670(18) Uani 1.0 4 d .
C13 C -0.0119(6) 0.2381(3) 0.4767(3) 0.0493(13) Uani 1.0 4 d .
C14 C -0.1652(7) 0.2526(3) 0.4781(4) 0.0598(16) Uani 1.0 4 d .
C15 C -0.2179(6) 0.3145(3) 0.5027(4) 0.0595(16) Uani 1.0 4 d .
C16 C -0.1184(6) 0.3659(3) 0.5287(3) 0.0521(14) Uani 1.0 4 d .
C17 C 0.0359(7) 0.3513(3) 0.5269(3) 0.0592(16) Uani 1.0 4 d .
C18 C 0.0888(6) 0.2905(3) 0.5006(4) 0.0573(15) Uani 1.0 4 d .
C19 C -0.1810(7) 0.4283(3) 0.5548(3) 0.0583(15) Uani 1.0 4 d .
C20 C -0.1067(7) 0.4801(3) 0.5953(4) 0.0591(15) Uani 1.0 4 d .
C21 C -0.1954(7) 0.5349(3) 0.6189(3) 0.0570(15) Uani 1.0 4 d .
C22 C -0.0216(6) 0.6063(3) 0.7092(4) 0.0592(16) Uani 1.0 4 d .
C23 C 0.1057(7) 0.5700(4) 0.7204(5) 0.080(2) Uani 1.0 4 d .
C24 C 0.2183(8) 0.5984(4) 0.7710(5) 0.096(3) Uani 1.0 4 d .
C25 C 0.2009(8) 0.6599(4) 0.8077(5) 0.092(3) Uani 1.0 4 d .
C26 C 0.0738(7) 0.6967(4) 0.7963(4) 0.0721(19) Uani 1.0 4 d .
C27 C -0.0409(6) 0.6696(3) 0.7461(3) 0.0583(15) Uani 1.0 4 d .
C28 C -0.1914(7) 0.6931(3) 0.7257(3) 0.0569(15) Uani 1.0 4 d .
C29 C -0.2680(8) 0.7517(3) 0.7472(4) 0.0667(18) Uani 1.0 4 d .
C30 C -0.4140(8) 0.7570(3) 0.7188(4) 0.080(2) Uani 1.0 4 d .
C31 C -0.4842(8) 0.7067(3) 0.6711(4) 0.079(2) Uani 1.0 4 d .
C32 C -0.4078(8) 0.6487(3) 0.6492(4) 0.0711(19) Uani 1.0 4 d .
C33 C -0.2616(7) 0.6435(3) 0.6776(3) 0.0559(15) Uani 1.0 4 d .
H1 H -0.0948 0.1832 0.3030 0.0900 Uiso 1.0 4 calc R
H2 H -0.2529 0.1074 0.2389 0.1008 Uiso 1.0 4 calc R
H3 H -0.3032 0.0073 0.3028 0.1015 Uiso 1.0 4 calc R
H4 H -0.2088 -0.0176 0.4374 0.0971 Uiso 1.0 4 calc R
H5 H -0.0598 0.0609 0.5100 0.0832 Uiso 1.0 4 calc R
H6 H 0.2198 0.1071 0.3554 0.0848 Uiso 1.0 4 calc R
H7 H 0.4582 0.0695 0.3829 0.1060 Uiso 1.0 4 calc R
H8 H 0.5693 0.0871 0.5143 0.1120 Uiso 1.0 4 calc R
H9 H 0.4417 0.1479 0.6206 0.0932 Uiso 1.0 4 calc R
H10 H 0.2013 0.1864 0.5929 0.0803 Uiso 1.0 4 calc R
H11 H -0.2332 0.2190 0.4635 0.0718 Uiso 1.0 4 calc R
H12 H -0.3204 0.3234 0.5005 0.0713 Uiso 1.0 4 calc R
H13 H 0.1039 0.3838 0.5450 0.0710 Uiso 1.0 4 calc R
H14 H 0.1918 0.2834 0.4965 0.0689 Uiso 1.0 4 calc R
H15 H -0.2801 0.4362 0.5389 0.0700 Uiso 1.0 4 calc R
H16 H -0.0053 0.4783 0.6093 0.0708 Uiso 1.0 4 calc R
H17 H -0.2944 0.5326 0.6001 0.0683 Uiso 1.0 4 calc R
H18 H 0.1165 0.5275 0.6957 0.0962 Uiso 1.0 4 calc R
H19 H 0.3059 0.5741 0.7807 0.1154 Uiso 1.0 4 calc R
H20 H 0.2808 0.6770 0.8396 0.1110 Uiso 1.0 4 calc R
H21 H 0.0639 0.7388 0.8223 0.0866 Uiso 1.0 4 calc R
H22 H -0.2200 0.7863 0.7768 0.0801 Uiso 1.0 4 calc R
H23 H -0.4675 0.7954 0.7344 0.0957 Uiso 1.0 4 calc R
H24 H -0.5830 0.7125 0.6531 0.0946 Uiso 1.0 4 calc R
H25 H -0.4535 0.6147 0.6175 0.0853 Uiso 1.0 4 calc R

loop_
_atom_site_aniso_label
_atom_site_aniso_U_11
_atom_site_aniso_U_22
_atom_site_aniso_U_33
_atom_site_aniso_U_12
_atom_site_aniso_U_13
_atom_site_aniso_U_23
Cl1 0.0649(9) 0.0754(10) 0.0740(9) 0.0013(8) -0.0051(7) 0.0102(8)
O1 0.089(4) 0.105(4) 0.113(4) -0.003(3) 0.023(3) 0.002(3)
O2 0.163(13) 0.091(7) 0.206(15) 0.040(7) 0.084(12) -0.001(9)
O3 0.175(13) 0.154(12) 0.095(7) -0.021(10) -0.038(8) 0.071(8)
O4 0.095(7) 0.133(9) 0.152(10) -0.016(7) -0.061(7) -0.025(8)
O5 0.15(2) 0.23(4) 0.077(12) -0.02(3) 0.021(13) -0.059(16)
O6 0.15(3) 0.089(14) 0.23(4) -0.032(14) 0.00(2) 0.040(17)
O7 0.057(11) 0.36(5) 0.14(2) 0.03(2) -0.031(12) 0.11(3)
N1 0.058(3) 0.052(3) 0.059(3) 0.006(2) -0.0069(19) -0.0044(19)
N2 0.062(3) 0.050(3) 0.053(3) 0.004(2) 0.0012(19) -0.0034(18)
C1 0.057(4) 0.051(3) 0.053(3) 0.007(3) -0.002(3) -0.010(3)
C2 0.094(5) 0.077(4) 0.054(3) -0.004(4) -0.004(3) -0.003(3)
C3 0.094(5) 0.095(5) 0.063(4) -0.000(4) -0.015(4) -0.028(4)
C4 0.068(4) 0.081(5) 0.104(5) 0.006(4) -0.013(4) -0.048(4)
C5 0.074(5) 0.052(4) 0.117(6) -0.006(3) -0.015(4) -0.002(4)
C6 0.062(4) 0.061(4) 0.085(4) 0.004(3) -0.012(3) 0.003(3)
C7 0.056(3) 0.051(3) 0.063(3) 0.004(3) 0.001(3) -0.002(3)
C8 0.073(4) 0.072(4) 0.068(4) 0.009(3) 0.004(3) -0.006(3)
C9 0.069(5) 0.088(5) 0.108(6) 0.014(4) 0.026(4) -0.012(4)
C10 0.055(4) 0.092(5) 0.133(7) 0.015(4) -0.011(4) -0.018(5)
C11 0.054(4) 0.078(4) 0.101(5) 0.005(3) -0.022(4) -0.013(4)
C12 0.068(4) 0.071(4) 0.062(3) 0.001(3) -0.003(3) -0.009(3)
C13 0.054(3) 0.043(3) 0.051(3) 0.005(3) -0.003(2) -0.0036(19)
C14 0.063(4) 0.053(3) 0.063(3) -0.007(3) -0.011(3) -0.006(3)
C15 0.054(4) 0.056(3) 0.068(3) 0.004(3) -0.010(3) -0.008(3)
C16 0.060(4) 0.049(3) 0.047(3) 0.004(3) -0.006(2) -0.004(2)
C17 0.069(4) 0.056(3) 0.053(3) -0.006(3) -0.005(3) -0.005(3)
C18 0.054(3) 0.057(3) 0.061(3) -0.001(3) -0.001(3) -0.007(3)
C19 0.070(4) 0.052(3) 0.053(3) 0.007(3) -0.002(3) -0.003(3)
C20 0.068(4) 0.053(3) 0.056(3) -0.000(3) 0.003(3) -0.006(3)
C21 0.068(4) 0.051(3) 0.052(3) -0.001(3) -0.001(3) 0.003(3)
C22 0.058(4) 0.061(4) 0.059(3) 0.001(3) -0.003(3) -0.006(3)
C23 0.064(4) 0.079(4) 0.099(5) 0.016(4) -0.013(4) -0.017(4)
C24 0.062(4) 0.111(6) 0.116(6) 0.022(4) -0.022(4) -0.037(5)
C25 0.061(4) 0.120(6) 0.096(5) 0.003(4) -0.018(4) -0.028(5)
C26 0.080(5) 0.073(4) 0.063(4) -0.010(4) -0.006(3) -0.012(3)
C27 0.064(4) 0.058(3) 0.052(3) -0.000(3) 0.001(3) -0.002(3)
C28 0.075(4) 0.046(3) 0.050(3) 0.008(3) -0.002(3) -0.000(2)
C29 0.088(5) 0.049(3) 0.064(4) 0.008(3) -0.006(3) -0.002(3)
C30 0.095(5) 0.060(4) 0.085(4) 0.022(4) -0.008(4) -0.004(3)
C31 0.083(5) 0.075(4) 0.079(4) 0.019(4) -0.013(4) -0.003(3)
C32 0.084(5) 0.061(4) 0.068(4) 0.006(3) -0.017(3) -0.001(3)
C33 0.070(4) 0.047(3) 0.051(3) 0.002(3) 0.004(3) 0.002(2)

loop_
_atom_type_symbol
_atom_type_description
_atom_type_scat_dispersion_real
_atom_type_scat_dispersion_imag
_atom_type_scat_source
C C 0.0033 0.0016
;
International Tables for Crystallography
(1992, Vol. C, Tables 4.2.6.8 and 6.1.1.4)
;
H H 0.0000 0.0000
;
International Tables for Crystallography
(1992, Vol. C, Table 6.1.1.4)
;
N N 0.0061 0.0033
;
International Tables for Crystallography
(1992, Vol. C, Tables 4.2.6.8 and 6.1.1.4)
;
Cl Cl 0.1484 0.1585
;
International Tables for Crystallography
(1992, Vol. C, Tables 4.2.6.8 and 6.1.1.4)
;
O O 0.0106 0.0060
;
International Tables for Crystallography
(1992, Vol. C, Tables 4.2.6.8 and 6.1.1.4)
;

loop_
_geom_angle_atom_site_label_1
_geom_angle_atom_site_label_2
_geom_angle_atom_site_label_3
_geom_angle
_geom_angle_publ_flag
O1 Cl1 O2 109.5(7) yes
O1 Cl1 O3 100.4(7) yes
O1 Cl1 O4 111.3(6) yes
O1 Cl1 O5 115.5(13) yes
O1 Cl1 O6 118.6(13) yes
O1 Cl1 O7 105.1(12) yes
O2 Cl1 O3 116.6(11) yes
O2 Cl1 O4 111.5(9) yes
O2 Cl1 O5 50.5(17) yes
O2 Cl1 O6 130.2(15) yes
O2 Cl1 O7 67(2) yes
O3 Cl1 O4 107.0(9) yes
O3 Cl1 O5 66.3(16) yes
O3 Cl1 O6 44.8(15) yes
O3 Cl1 O7 151.0(18) yes
O4 Cl1 O5 133.1(14) yes
O4 Cl1 O6 62.4(15) yes
O4 Cl1 O7 51(3) yes
O5 Cl1 O6 95(3) yes
O5 Cl1 O7 113(2) yes
O6 Cl1 O7 109(3) yes
Cl1 O2 O5 66.2(18) yes
Cl1 O2 O7 55.6(15) yes
O5 O2 O7 117(3) yes
Cl1 O3 O5 58.2(11) yes
Cl1 O3 O6 70.1(18) yes
O5 O3 O6 107(2) yes
Cl1 O4 O6 59.1(11) yes
Cl1 O4 O7 62.3(14) yes
O6 O4 O7 117(2) yes
Cl1 O5 O2 63.3(13) yes
Cl1 O5 O3 55.4(14) yes
O2 O5 O3 119(3) yes
Cl1 O6 O3 65.2(15) yes
Cl1 O6 O4 58.5(13) yes
O3 O6 O4 124(3) yes
Cl1 O7 O2 57.2(13) yes
Cl1 O7 O4 67(2) yes
O2 O7 O4 117(3) yes
C1 N1 C7 116.8(4) yes
C1 N1 C13 119.1(5) yes
C7 N1 C13 124.0(5) yes
C21 N2 C22 130.2(5) yes
C21 N2 C33 122.0(5) yes
C22 N2 C33 107.8(4) yes
N1 C1 C2 120.0(5) yes
N1 C1 C6 119.4(5) yes
C2 C1 C6 120.6(6) yes
C1 C2 C3 119.5(6) yes
C2 C3 C4 120.4(6) yes
C3 C4 C5 120.5(7) yes
C4 C5 C6 120.2(6) yes
C1 C6 C5 118.8(6) yes
N1 C7 C8 119.4(5) yes
N1 C7 C12 121.3(5) yes
C8 C7 C12 119.2(6) yes
C7 C8 C9 119.3(6) yes
C8 C9 C10 121.7(7) yes
C9 C10 C11 119.3(7) yes
C10 C11 C12 119.9(7) yes
C7 C12 C11 120.5(6) yes
N1 C13 C14 121.8(5) yes
N1 C13 C18 120.7(5) yes
C14 C13 C18 117.5(5) yes
C13 C14 C15 121.6(5) yes
C14 C15 C16 120.9(5) yes
C15 C16 C17 117.4(5) yes
C15 C16 C19 117.9(5) yes
C17 C16 C19 124.7(5) yes
C16 C17 C18 121.9(5) yes
C13 C18 C17 120.6(5) yes
C16 C19 C20 126.5(6) yes
C19 C20 C21 115.5(6) yes
N2 C21 C20 129.4(6) yes
N2 C22 C23 130.4(6) yes
N2 C22 C27 107.4(5) yes
C23 C22 C27 122.1(6) yes
C22 C23 C24 117.3(7) yes
C23 C24 C25 121.2(7) yes
C24 C25 C26 121.7(7) yes
C25 C26 C27 118.4(6) yes
C22 C27 C26 119.2(6) yes
C22 C27 C28 108.3(5) yes
C26 C27 C28 132.4(5) yes
C27 C28 C29 132.0(5) yes
C27 C28 C33 107.8(5) yes
C29 C28 C33 120.2(6) yes
C28 C29 C30 116.8(6) yes
C29 C30 C31 122.7(6) yes
C30 C31 C32 120.4(7) yes
C31 C32 C33 116.9(6) yes
N2 C33 C28 108.7(5) yes
N2 C33 C32 128.4(5) yes
C28 C33 C32 123.0(5) yes
C1 C2 H1 121.327 no
C3 C2 H1 119.201 no
C2 C3 H2 119.526 no
C4 C3 H2 120.070 no
C3 C4 H3 118.201 no
C5 C4 H3 121.290 no
C4 C5 H4 118.636 no
C6 C5 H4 121.130 no
C1 C6 H5 121.624 no
C5 C6 H5 119.580 no
C7 C8 H6 119.923 no
C9 C8 H6 120.790 no
C8 C9 H7 118.760 no
C10 C9 H7 119.529 no
C9 C10 H8 119.601 no
C11 C10 H8 121.005 no
C10 C11 H9 121.166 no
C12 C11 H9 118.965 no
C7 C12 H10 118.362 no
C11 C12 H10 121.128 no
C13 C14 H11 119.038 no
C15 C14 H11 119.307 no
C14 C15 H12 119.715 no
C16 C15 H12 119.371 no
C16 C17 H13 119.258 no
C18 C17 H13 118.847 no
C13 C18 H14 119.552 no
C17 C18 H14 119.792 no
C16 C19 H15 116.432 no
C20 C19 H15 116.870 no
C19 C20 H16 123.027 no
C21 C20 H16 121.424 no
N2 C21 H17 115.824 no
C20 C21 H17 114.783 no
C22 C23 H18 121.101 no
C24 C23 H18 121.572 no
C23 C24 H19 119.028 no
C25 C24 H19 119.752 no
C24 C25 H20 117.528 no
C26 C25 H20 120.730 no
C25 C26 H21 120.371 no
C27 C26 H21 121.177 no
C28 C29 H22 120.689 no
C30 C29 H22 122.386 no
C29 C30 H23 117.647 no
C31 C30 H23 119.613 no
C30 C31 H24 119.738 no
C32 C31 H24 119.828 no
C31 C32 H25 121.303 no
C33 C32 H25 121.807 no

loop_
_geom_bond_atom_site_label_1
_geom_bond_atom_site_label_2
_geom_bond_distance
_geom_bond_publ_flag
Cl1 O1 1.419(6) yes
Cl1 O2 1.375(13) yes
Cl1 O3 1.363(14) yes
Cl1 O4 1.403(13) yes
Cl1 O5 1.41(3) yes
Cl1 O6 1.41(3) yes
Cl1 O7 1.35(3) yes
O2 O5 1.19(4) yes
O2 O7 1.51(4) yes
O3 O5 1.52(5) yes
O3 O6 1.06(4) yes
O4 O6 1.46(4) yes
O4 O7 1.18(6) yes
N1 C1 1.437(7) yes
N1 C7 1.429(7) yes
N1 C13 1.363(6) yes
N2 C21 1.336(7) yes
N2 C22 1.444(7) yes
N2 C33 1.421(7) yes
C1 C2 1.379(8) yes
C1 C6 1.373(8) yes
C2 C3 1.376(10) yes
C3 C4 1.358(11) yes
C4 C5 1.363(11) yes
C5 C6 1.396(9) yes
C7 C8 1.384(8) yes
C7 C12 1.374(8) yes
C8 C9 1.367(10) yes
C9 C10 1.364(12) yes
C10 C11 1.365(11) yes
C11 C12 1.384(9) yes
C13 C14 1.395(8) yes
C13 C18 1.425(7) yes
C14 C15 1.369(8) yes
C15 C16 1.411(8) yes
C16 C17 1.405(8) yes
C16 C19 1.418(7) yes
C17 C18 1.357(8) yes
C19 C20 1.375(8) yes
C20 C21 1.392(8) yes
C22 C23 1.356(9) yes
C22 C27 1.390(8) yes
C23 C24 1.393(10) yes
C24 C25 1.355(12) yes
C25 C26 1.360(10) yes
C26 C27 1.392(8) yes
C27 C28 1.455(8) yes
C28 C29 1.389(8) yes
C28 C33 1.384(7) yes
C29 C30 1.377(10) yes
C30 C31 1.391(9) yes
C31 C32 1.379(9) yes
C32 C33 1.379(9) yes
C2 H1 0.930 no
C3 H2 0.930 no
C4 H3 0.930 no
C5 H4 0.930 no
C6 H5 0.930 no
C8 H6 0.930 no
C9 H7 0.930 no
C10 H8 0.930 no
C11 H9 0.930 no
C12 H10 0.930 no
C14 H11 0.930 no
C15 H12 0.930 no
C17 H13 0.930 no
C18 H14 0.930 no
C19 H15 0.930 no
C20 H16 0.930 no
C21 H17 0.930 no
C23 H18 0.930 no
C24 H19 0.930 no
C25 H20 0.930 no
C26 H21 0.930 no
C29 H22 0.930 no
C30 H23 0.930 no
C31 H24 0.930 no
C32 H25 0.930 no

loop_
_geom_contact_atom_site_label_1
_geom_contact_atom_site_label_2
_geom_contact_distance
_geom_contact_publ_flag
_geom_contact_site_symmetry_2
N2 C29 3.595(7) no .
C1 C4 2.742(9) no .
C1 C8 2.906(9) no .
C1 C12 3.583(8) no .
C1 C14 2.810(8) no .
C2 C5 2.747(9) no .
C2 C7 3.487(9) no .
C2 C13 3.067(8) no .
C2 C14 3.153(8) no .
C3 C6 2.755(9) no .
C6 C7 3.027(8) no .
C6 C8 3.403(9) no .
C6 C13 3.435(8) no .
C7 C10 2.761(9) no .
C7 C18 2.910(8) no .
C8 C11 2.752(9) no .
C9 C12 2.723(10) no .
C12 C13 3.034(8) no .
C12 C18 3.038(8) no .
C13 C16 2.826(7) no .
C14 C17 2.762(8) no .
C15 C18 2.773(8) no .
C17 C20 3.045(8) no .
C20 C22 3.153(8) no .
C20 C23 3.240(9) no .
C21 C23 3.186(9) no .
C21 C27 3.593(8) no .
C21 C28 3.548(7) no .
C21 C32 2.984(8) no .
C22 C25 2.717(9) no .
C23 C26 2.791(10) no .
C24 C27 2.736(9) no .
C26 C29 3.325(9) no .
C28 C31 2.757(9) no .
C29 C32 2.833(8) no .
C30 C33 2.707(9) no .
O1 C8 3.518(9) no 4_555
O1 C17 3.408(8) no .
O1 C23 3.375(9) no .
O1 C29 3.461(8) no 2_546
O2 C15 3.500(18) no 1_655
O2 C19 3.439(17) no 1_655
O2 C30 3.540(18) no 2_546
O3 O6 3.58(4) no 3_666
O3 C17 3.580(16) no .
O3 C19 3.078(15) no 3_566
O3 C20 3.368(14) no 3_566
O3 C21 3.134(13) no 3_566
O4 C3 3.535(14) no 4_655
O4 C4 3.379(14) no 4_655
O4 C21 3.202(13) no 1_655
O4 C32 3.569(14) no 1_655
O5 O6 3.52(5) no 3_666
O5 C17 3.44(3) no .
O5 C21 3.46(3) no 3_566
O5 C32 3.27(3) no 3_566
O6 O3 3.58(4) no 3_666
O6 O5 3.52(5) no 3_666
O6 O6 3.57(5) no 3_666
O6 C19 3.47(4) no 3_566
O6 C23 3.52(4) no .
O6 C32 3.46(3) no 1_655
O7 C3 3.01(3) no 4_655
O7 C4 3.27(3) no 4_655
O7 C19 3.45(3) no 1_655
N2 C17 3.352(7) no 3_566
N2 C18 3.537(7) no 3_566
C3 O4 3.535(14) no 4_454
C3 O7 3.01(3) no 4_454
C3 C20 3.523(9) no 4_554
C4 O4 3.379(14) no 4_454
C4 O7 3.27(3) no 4_454
C6 C6 3.544(9) no 3_556
C8 O1 3.518(9) no 4_554
C8 C29 3.548(8) no 3_566
C8 C30 3.447(9) no 3_566
C12 C28 3.535(8) no 2_546
C12 C29 3.578(8) no 2_546
C15 O2 3.500(18) no 1_455
C17 O1 3.408(8) no .
C17 O3 3.580(16) no .
C17 O5 3.44(3) no .
C17 N2 3.352(7) no 3_566
C17 C21 3.485(8) no 3_566
C18 N2 3.537(7) no 3_566
C18 C33 3.400(8) no 3_566
C19 O2 3.439(17) no 1_455
C19 O3 3.078(15) no 3_566
C19 O6 3.47(4) no 3_566
C19 O7 3.45(3) no 1_455
C20 O3 3.368(14) no 3_566
C20 C3 3.523(9) no 4_555
C20 C20 3.577(8) no 3_566
C21 O3 3.134(13) no 3_566
C21 O4 3.202(13) no 1_455
C21 O5 3.46(3) no 3_566
C21 C17 3.485(8) no 3_566
C23 O1 3.375(9) no .
C23 O6 3.52(4) no .
C28 C12 3.535(8) no 2_556
C29 O1 3.461(8) no 2_556
C29 C8 3.548(8) no 3_566
C29 C12 3.578(8) no 2_556
C30 O2 3.540(18) no 2_556
C30 C8 3.447(9) no 3_566
C32 O4 3.569(14) no 1_455
C32 O5 3.27(3) no 3_566
C32 O6 3.46(3) no 1_455
C33 C18 3.400(8) no 3_566
N1 H1 2.6187 no .
N1 H5 2.6083 no .
N1 H6 2.5856 no .
N1 H10 2.5901 no .
N1 H11 2.5872 no .
N1 H14 2.6064 no .
N2 H16 2.7352 no .
N2 H18 2.7896 no .
N2 H25 2.7699 no .
C1 H2 3.2172 no .
C1 H4 3.2298 no .
C1 H6 2.6714 no .
C1 H11 2.4845 no .
C2 H3 3.2008 no .
C2 H5 3.2368 no .
C2 H6 3.1156 no .
C2 H11 2.7192 no .
C3 H4 3.1913 no .
C3 H11 3.5776 no .
C4 H1 3.2042 no .
C4 H5 3.2243 no .
C5 H2 3.2004 no .
C6 H1 3.2348 no .
C6 H3 3.2395 no .
C6 H6 3.2592 no .
C6 H11 3.2108 no .
C7 H5 2.9389 no .
C7 H7 3.2084 no .
C7 H9 3.2246 no .
C7 H14 2.6193 no .
C8 H5 3.4679 no .
C8 H8 3.2173 no .
C8 H10 3.2107 no .
C9 H9 3.2040 no .
C10 H6 3.2238 no .
C10 H10 3.2235 no .
C11 H7 3.1943 no .
C11 H14 3.5715 no .
C12 H5 3.5171 no .
C12 H6 3.2183 no .
C12 H8 3.2256 no .
C12 H14 2.5987 no .
C13 H1 2.9808 no .
C13 H5 3.5831 no .
C13 H10 2.8082 no .
C13 H12 3.2474 no .
C13 H13 3.2510 no .
C14 H1 3.0882 no .
C14 H14 3.2517 no .
C15 H13 3.2488 no .
C15 H15 2.5427 no .
C16 H11 3.2531 no .
C16 H14 3.2487 no .
C16 H16 2.7488 no .
C17 H12 3.2485 no .
C17 H15 3.2863 no .
C17 H16 2.8481 no .
C18 H10 2.7050 no .
C18 H11 3.2537 no .
C19 H12 2.5688 no .
C19 H13 2.6908 no .
C19 H17 2.4079 no .
C20 H13 2.7875 no .
C20 H18 2.6921 no .
C21 H15 2.4364 no .
C21 H18 3.0270 no .
C21 H25 2.7927 no .
C22 H16 2.9758 no .
C22 H17 3.3012 no .
C22 H19 3.1868 no .
C22 H21 3.2473 no .
C23 H16 2.6890 no .
C23 H20 3.2161 no .
C24 H21 3.2067 no .
C25 H18 3.2356 no .
C26 H19 3.2036 no .
C26 H22 3.1808 no .
C27 H18 3.2451 no .
C27 H20 3.2148 no .
C27 H22 2.8538 no .
C28 H21 2.8690 no .
C28 H23 3.1923 no .
C28 H25 3.2688 no .
C29 H21 3.1890 no .
C29 H24 3.2565 no .
C30 H25 3.2496 no .
C31 H22 3.2740 no .
C32 H17 2.6283 no .
C32 H23 3.2378 no .
C33 H17 2.5217 no .
C33 H22 3.2455 no .
C33 H24 3.1977 no .
H1 H2 2.2884 no .
H1 H6 3.2876 no .
H1 H11 2.8453 no .
H2 H3 2.2639 no .
H3 H4 2.2915 no .
H4 H5 2.3363 no .
H5 H6 3.5571 no .
H5 H11 3.5734 no .
H6 H7 2.2912 no .
H7 H8 2.2822 no .
H8 H9 2.3253 no .
H9 H10 2.3151 no .
H10 H14 2.4341 no .
H11 H12 2.2866 no .
H12 H15 2.3471 no .
H13 H14 2.2686 no .
H13 H15 3.5766 no .
H13 H16 2.3327 no .
H15 H16 2.8077 no .
H15 H17 2.1386 no .
H16 H17 2.7963 no .
H16 H18 1.9779 no .
H17 H25 2.1759 no .
H18 H19 2.3308 no .
H19 H20 2.2466 no .
H20 H21 2.3055 no .
H21 H22 2.7917 no .
H22 H23 2.3081 no .
H23 H24 2.3116 no .
H24 H25 2.3248 no .
Cl1 H13 3.0764 no .
Cl1 H15 3.2744 no 1_655
Cl1 H17 3.4627 no 1_655
Cl1 H18 3.2125 no .
Cl1 H22 3.5668 no 2_546
Cl1 H23 3.4741 no 2_546
O1 H6 2.7071 no 4_555
O1 H7 3.5460 no 4_555
O1 H13 2.6441 no .
O1 H16 2.9009 no .
O1 H18 2.5417 no .
O1 H19 3.4745 no .
O1 H22 2.6997 no 2_546
O1 H23 3.2986 no 2_546
O2 H2 3.2138 no 4_655
O2 H12 2.7647 no 1_655
O2 H13 3.3784 no .
O2 H14 3.5227 no .
O2 H15 2.8061 no 1_655
O2 H22 3.2840 no 2_546
O2 H23 2.8530 no 2_546
O2 H25 3.5327 no 3_566
O3 H13 2.6631 no .
O3 H15 3.5749 no 1_655
O3 H15 2.5361 no 3_566
O3 H16 3.0421 no .
O3 H17 2.6234 no 3_566
O3 H18 2.9404 no .
O3 H25 3.5473 no 1_655
O3 H25 3.5040 no 3_566
O4 H2 3.0117 no 4_655
O4 H3 2.6792 no 4_655
O4 H7 3.2534 no 4_555
O4 H15 3.1219 no 1_655
O4 H17 2.5623 no 1_655
O4 H18 3.4434 no .
O4 H19 2.9337 no .
O4 H25 2.9476 no 1_655
O5 H12 3.0324 no 1_655
O5 H13 2.6869 no .
O5 H14 3.1419 no .
O5 H15 2.9146 no 1_655
O5 H17 2.8578 no 3_566
O5 H25 2.6825 no 3_566
O6 H15 3.2068 no 1_655
O6 H15 2.7742 no 3_566
O6 H17 2.7328 no 1_655
O6 H17 3.3506 no 3_566
O6 H18 3.0046 no .
O6 H19 3.2328 no .
O6 H25 2.6054 no 1_655
O7 H2 2.3403 no 4_655
O7 H3 2.8547 no 4_655
O7 H7 3.0424 no 4_555
O7 H15 2.9834 no 1_655
O7 H17 3.1621 no 1_655
O7 H23 2.7596 no 2_546
N2 H3 3.1391 no 4_555
N2 H13 3.3024 no 3_566
N2 H14 3.5504 no 3_566
C2 H21 3.3666 no 3_566
C3 H7 3.3015 no 1_455
C3 H23 3.5971 no 3_466
C4 H7 2.8516 no 1_455
C4 H8 3.4107 no 1_455
C5 H5 3.0143 no 3_556
C5 H7 3.3277 no 1_455
C5 H8 2.9612 no 1_455
C6 H4 3.3429 no 3_556
C6 H5 2.9936 no 3_556
C6 H8 3.1539 no 1_455
C7 H4 3.0451 no 3_556
C8 H4 3.1207 no 3_556
C8 H22 3.4666 no 3_566
C8 H23 3.3310 no 3_566
C9 H4 3.1217 no 3_556
C9 H23 3.3595 no 3_566
C10 H4 3.0354 no 3_556
C10 H11 3.5386 no 1_655
C10 H20 3.5693 no 2_646
C11 H4 2.9544 no 3_556
C11 H20 3.2892 no 2_646
C12 H4 2.9219 no 3_556
C13 H21 3.1255 no 2_546
C14 H20 3.3399 no 2_546
C14 H21 3.2154 no 2_546
C14 H24 3.1028 no 3_466
C15 H21 3.3810 no 2_546
C15 H24 3.0351 no 3_466
C16 H2 3.4844 no 4_555
C16 H21 3.4475 no 2_546
C17 H21 3.3401 no 2_546
C18 H21 3.2103 no 2_546
C19 H2 2.9869 no 4_555
C19 H16 3.5393 no 3_566
C20 H2 3.0945 no 4_555
C20 H13 3.4594 no 3_566
C20 H16 3.3998 no 3_566
C21 H2 3.4146 no 4_555
C21 H3 3.0993 no 4_555
C21 H13 3.1007 no 3_566
C24 H9 3.5996 no 2_656
C24 H24 3.3966 no 1_655
C25 H9 3.3810 no 2_656
C25 H24 3.2277 no 1_655
C26 H1 2.8393 no 3_566
C26 H10 2.9863 no 2_556
C27 H1 3.2532 no 3_566
C27 H10 2.8734 no 2_556
C28 H1 3.5674 no 3_566
C28 H9 3.3650 no 2_556
C28 H10 2.7951 no 2_556
C28 H14 3.4509 no 3_566
C29 H1 3.5622 no 3_566
C29 H6 3.2467 no 3_566
C29 H9 3.2805 no 2_556
C29 H10 2.8471 no 2_556
C30 H6 3.4019 no 3_566
C30 H9 3.2950 no 2_556
C31 H9 3.4339 no 2_556
C31 H11 3.5847 no 3_466
C31 H12 3.2239 no 3_466
C31 H20 3.3778 no 1_455
C32 H9 3.5532 no 2_556
C32 H12 3.3944 no 3_466
C32 H14 3.2419 no 3_566
C32 H19 3.5702 no 1_455
C33 H3 3.5808 no 4_555
C33 H9 3.4909 no 2_556
C33 H14 3.1073 no 3_566
H1 C26 2.8393 no 3_566
H1 C27 3.2532 no 3_566
H1 C28 3.5674 no 3_566
H1 C29 3.5622 no 3_566
H1 H21 2.4887 no 3_566
H1 H22 3.1152 no 3_566
H2 O2 3.2138 no 4_454
H2 O4 3.0117 no 4_454
H2 O7 2.3403 no 4_454
H2 C16 3.4844 no 4_554
H2 C19 2.9869 no 4_554
H2 C20 3.0945 no 4_554
H2 C21 3.4146 no 4_554
H2 H7 3.4721 no 1_455
H2 H15 3.2064 no 4_554
H2 H16 3.4215 no 4_554
H2 H17 3.5287 no 4_554
H2 H23 3.1774 no 3_466
H3 O4 2.6792 no 4_454
H3 O7 2.8547 no 4_454
H3 N2 3.1391 no 4_554
H3 C21 3.0993 no 4_554
H3 C33 3.5808 no 4_554
H3 H7 2.7466 no 1_455
H3 H9 3.5238 no 3_556
H3 H17 3.2190 no 4_554
H4 C6 3.3429 no 3_556
H4 C7 3.0451 no 3_556
H4 C8 3.1207 no 3_556
H4 C9 3.1217 no 3_556
H4 C10 3.0354 no 3_556
H4 C11 2.9544 no 3_556
H4 C12 2.9219 no 3_556
H4 H5 2.6710 no 3_556
H4 H7 3.5383 no 1_455
H4 H8 3.1018 no 1_455
H4 H8 3.5708 no 3_556
H4 H9 3.4385 no 3_556
H4 H10 3.3868 no 3_556
H5 C5 3.0143 no 3_556
H5 C6 2.9936 no 3_556
H5 H4 2.6710 no 3_556
H5 H5 2.6626 no 3_556
H5 H8 3.3448 no 1_455
H6 O1 2.7071 no 4_554
H6 C29 3.2467 no 3_566
H6 C30 3.4019 no 3_566
H6 H22 2.9359 no 3_566
H6 H23 3.2413 no 3_566
H7 O1 3.5460 no 4_554
H7 O4 3.2534 no 4_554
H7 O7 3.0424 no 4_554
H7 C3 3.3015 no 1_655
H7 C4 2.8516 no 1_655
H7 C5 3.3277 no 1_655
H7 H2 3.4721 no 1_655
H7 H3 2.7466 no 1_655
H7 H4 3.5383 no 1_655
H7 H8 3.4995 no 3_656
H7 H19 3.5324 no 4_554
H7 H23 3.2361 no 3_566
H8 C4 3.4107 no 1_655
H8 C5 2.9612 no 1_655
H8 C6 3.1539 no 1_655
H8 H4 3.1018 no 1_655
H8 H4 3.5708 no 3_556
H8 H5 3.3448 no 1_655
H8 H7 3.4995 no 3_656
H8 H11 3.2496 no 1_655
H8 H19 3.3580 no 2_646
H8 H20 3.1689 no 2_646
H9 C24 3.5996 no 2_646
H9 C25 3.3810 no 2_646
H9 C28 3.3650 no 2_546
H9 C29 3.2805 no 2_546
H9 C30 3.2950 no 2_546
H9 C31 3.4339 no 2_546
H9 C32 3.5532 no 2_546
H9 C33 3.4909 no 2_546
H9 H3 3.5238 no 3_556
H9 H4 3.4385 no 3_556
H9 H19 3.0882 no 2_646
H9 H20 2.6127 no 2_646
H10 C26 2.9863 no 2_546
H10 C27 2.8734 no 2_546
H10 C28 2.7951 no 2_546
H10 C29 2.8471 no 2_546
H10 H4 3.3868 no 3_556
H10 H21 2.8880 no 2_546
H10 H22 2.8285 no 2_546
H11 C10 3.5386 no 1_455
H11 C31 3.5847 no 3_466
H11 H8 3.2496 no 1_455
H11 H20 3.1679 no 2_546
H11 H24 2.7896 no 3_466
H12 O2 2.7647 no 1_455
H12 O5 3.0324 no 1_455
H12 C31 3.2239 no 3_466
H12 C32 3.3944 no 3_466
H12 H24 2.6177 no 3_466
H12 H25 2.9826 no 3_466
H13 Cl1 3.0764 no .
H13 O1 2.6441 no .
H13 O2 3.3784 no .
H13 O3 2.6631 no .
H13 O5 2.6869 no .
H13 N2 3.3024 no 3_566
H13 C20 3.4594 no 3_566
H13 C21 3.1007 no 3_566
H13 H17 3.2529 no 3_566
H13 H22 3.5167 no 2_546
H14 O2 3.5227 no .
H14 O5 3.1419 no .
H14 N2 3.5504 no 3_566
H14 C28 3.4509 no 3_566
H14 C32 3.2419 no 3_566
H14 C33 3.1073 no 3_566
H14 H22 3.4988 no 2_546
H14 H25 3.5463 no 3_566
H15 Cl1 3.2744 no 1_455
H15 O2 2.8061 no 1_455
H15 O3 3.5749 no 1_455
H15 O3 2.5361 no 3_566
H15 O4 3.1219 no 1_455
H15 O5 2.9146 no 1_455
H15 O6 3.2068 no 1_455
H15 O6 2.7742 no 3_566
H15 O7 2.9834 no 1_455
H15 H2 3.2064 no 4_555
H15 H25 3.5339 no 3_466
H16 O1 2.9009 no .
H16 O3 3.0421 no .
H16 C19 3.5393 no 3_566
H16 C20 3.3998 no 3_566
H16 H2 3.4215 no 4_555
H16 H16 3.4715 no 3_566
H17 Cl1 3.4627 no 1_455
H17 O3 2.6234 no 3_566
H17 O4 2.5623 no 1_455
H17 O5 2.8578 no 3_566
H17 O6 2.7328 no 1_455
H17 O6 3.3506 no 3_566
H17 O7 3.1621 no 1_455
H17 H2 3.5287 no 4_555
H17 H3 3.2190 no 4_555
H17 H13 3.2529 no 3_566
H18 Cl1 3.2125 no .
H18 O1 2.5417 no .
H18 O3 2.9404 no .
H18 O4 3.4434 no .
H18 O6 3.0046 no .
H19 O1 3.4745 no .
H19 O4 2.9337 no .
H19 O6 3.2328 no .
H19 C32 3.5702 no 1_655
H19 H7 3.5324 no 4_555
H19 H8 3.3580 no 2_656
H19 H9 3.0882 no 2_656
H19 H24 3.5182 no 1_655
H19 H25 3.3910 no 1_655
H20 C10 3.5693 no 2_656
H20 C11 3.2892 no 2_656
H20 C14 3.3399 no 2_556
H20 C31 3.3778 no 1_655
H20 H8 3.1689 no 2_656
H20 H9 2.6127 no 2_656
H20 H11 3.1679 no 2_556
H20 H24 3.1904 no 1_655
H21 C2 3.3666 no 3_566
H21 C13 3.1255 no 2_556
H21 C14 3.2154 no 2_556
H21 C15 3.3810 no 2_556
H21 C16 3.4475 no 2_556
H21 C17 3.3401 no 2_556
H21 C18 3.2103 no 2_556
H21 H1 2.4887 no 3_566
H21 H10 2.8880 no 2_556
H22 Cl1 3.5668 no 2_556
H22 O1 2.6997 no 2_556
H22 O2 3.2840 no 2_556
H22 C8 3.4666 no 3_566
H22 H1 3.1152 no 3_566
H22 H6 2.9359 no 3_566
H22 H10 2.8285 no 2_556
H22 H13 3.5167 no 2_556
H22 H14 3.4988 no 2_556
H23 Cl1 3.4741 no 2_556
H23 O1 3.2986 no 2_556
H23 O2 2.8530 no 2_556
H23 O7 2.7596 no 2_556
H23 C3 3.5971 no 3_466
H23 C8 3.3310 no 3_566
H23 C9 3.3595 no 3_566
H23 H2 3.1774 no 3_466
H23 H6 3.2413 no 3_566
H23 H7 3.2361 no 3_566
H24 C14 3.1028 no 3_466
H24 C15 3.0351 no 3_466
H24 C24 3.3966 no 1_455
H24 C25 3.2277 no 1_455
H24 H11 2.7896 no 3_466
H24 H12 2.6177 no 3_466
H24 H19 3.5182 no 1_455
H24 H20 3.1904 no 1_455
H25 O2 3.5327 no 3_566
H25 O3 3.5473 no 1_455
H25 O3 3.5040 no 3_566
H25 O4 2.9476 no 1_455
H25 O5 2.6825 no 3_566
H25 O6 2.6054 no 1_455
H25 H12 2.9826 no 3_466
H25 H14 3.5463 no 3_566
H25 H15 3.5339 no 3_466
H25 H19 3.3910 no 1_455

loop_
_geom_torsion_atom_site_label_1
_geom_torsion_atom_site_label_2
_geom_torsion_atom_site_label_3
_geom_torsion_atom_site_label_4
_geom_torsion
_geom_torsion_publ_flag
O1 Cl1 O2 O5 107.5(6) no
O1 Cl1 O2 O7 -98.6(4) no
O1 Cl1 O3 O5 -113.4(4) no
O1 Cl1 O3 O6 120.5(6) no
O1 Cl1 O4 O6 -112.1(4) no
O1 Cl1 O4 O7 92.3(5) no
O1 Cl1 O5 O2 -95.0(11) no
O1 Cl1 O5 O3 90.5(11) no
O1 Cl1 O6 O3 -75.0(18) no
O1 Cl1 O6 O4 100.5(9) no
O1 Cl1 O7 O2 105.2(6) no
O1 Cl1 O7 O4 -105.4(10) no
O2 Cl1 O3 O5 4.7(9) no
O2 Cl1 O3 O6 -121.4(9) no
O3 Cl1 O2 O5 -5.6(11) no
O3 Cl1 O2 O7 148.3(8) no
O2 Cl1 O4 O6 125.3(9) no
O2 Cl1 O4 O7 -30.3(11) no
O4 Cl1 O2 O5 -128.9(7) no
O4 Cl1 O2 O7 25.0(8) no
O2 Cl1 O5 O2 -0.0(8) no
O2 Cl1 O5 O3 -174.6(18) no
O5 Cl1 O2 O5 -0.0(17) no
O5 Cl1 O2 O7 153.9(19) no
O2 Cl1 O6 O3 88.8(19) no
O2 Cl1 O6 O4 -95.7(17) no
O6 Cl1 O2 O5 -58(2) no
O6 Cl1 O2 O7 96(2) no
O2 Cl1 O7 O2 0.0(8) no
O2 Cl1 O7 O4 149.4(16) no
O7 Cl1 O2 O5 -153.9(18) no
O7 Cl1 O2 O7 0.0(16) no
O3 Cl1 O4 O6 -3.3(7) no
O3 Cl1 O4 O7 -158.9(7) no
O4 Cl1 O3 O5 130.3(6) no
O4 Cl1 O3 O6 4.2(9) no
O3 Cl1 O5 O2 174.6(18) no
O3 Cl1 O5 O3 0.0(7) no
O5 Cl1 O3 O5 0.0(14) no
O5 Cl1 O3 O6 -126.1(16) no
O3 Cl1 O6 O3 0.0(8) no
O3 Cl1 O6 O4 175(3) no
O6 Cl1 O3 O5 126(2) no
O6 Cl1 O3 O6 0.0(19) no
O3 Cl1 O7 O2 -104(4) no
O3 Cl1 O7 O4 45(4) no
O7 Cl1 O3 O5 95(4) no
O7 Cl1 O3 O6 -31(4) no
O4 Cl1 O5 O2 83(3) no
O4 Cl1 O5 O3 -91.6(15) no
O5 Cl1 O4 O6 70(2) no
O5 Cl1 O4 O7 -86(3) no
O4 Cl1 O6 O3 -175(2) no
O4 Cl1 O6 O4 -0.0(6) no
O6 Cl1 O4 O6 -0.0(15) no
O6 Cl1 O4 O7 -155.6(16) no
O4 Cl1 O7 O2 -149.4(15) no
O4 Cl1 O7 O4 0.0(7) no
O7 Cl1 O4 O6 155.6(16) no
O7 Cl1 O4 O7 0.0(14) no
O5 Cl1 O6 O3 48.0(18) no
O5 Cl1 O6 O4 -136.5(13) no
O6 Cl1 O5 O2 139.7(16) no
O6 Cl1 O5 O3 -34.9(14) no
O5 Cl1 O7 O2 -22(2) no
O5 Cl1 O7 O4 127.7(19) no
O7 Cl1 O5 O2 26(3) no
O7 Cl1 O5 O3 -148(2) no
O6 Cl1 O7 O2 -126.6(17) no
O6 Cl1 O7 O4 22.8(19) no
O7 Cl1 O6 O3 164.8(16) no
O7 Cl1 O6 O4 -19.7(18) no
Cl1 O2 O5 Cl1 -0.00(7) no
Cl1 O2 O5 O3 5.1(17) no
Cl1 O2 O7 Cl1 0.00(8) no
Cl1 O2 O7 O4 -31.9(13) no
O5 O2 O7 Cl1 27(3) no
O5 O2 O7 O4 -5(3) no
O7 O2 O5 Cl1 -24.0(18) no
O7 O2 O5 O3 -19(4) no
Cl1 O3 O5 Cl1 0.00(8) no
Cl1 O3 O5 O2 -5.5(18) no
Cl1 O3 O6 Cl1 0.00(7) no
Cl1 O3 O6 O4 -5(3) no
O5 O3 O6 Cl1 -45.9(17) no
O5 O3 O6 O4 -51(4) no
O6 O3 O5 Cl1 53(3) no
O6 O3 O5 O2 47(4) no
Cl1 O4 O6 Cl1 -0.00(8) no
Cl1 O4 O6 O3 5(3) no
Cl1 O4 O7 Cl1 0.00(7) no
Cl1 O4 O7 O2 28.8(11) no
O6 O4 O7 Cl1 -23.4(19) no
O6 O4 O7 O2 5(3) no
O7 O4 O6 Cl1 24.2(19) no
O7 O4 O6 O3 29(4) no
C1 N1 C7 C8 43.5(6) no
C1 N1 C7 C12 -132.3(5) no
C7 N1 C1 C2 -118.1(5) no
C7 N1 C1 C6 60.8(6) no
C1 N1 C13 C14 13.0(7) no
C1 N1 C13 C18 -167.1(4) no
C13 N1 C1 C2 64.9(6) no
C13 N1 C1 C6 -116.2(5) no
C7 N1 C13 C14 -163.8(4) no
C7 N1 C13 C18 16.1(7) no
C13 N1 C7 C8 -139.6(5) no
C13 N1 C7 C12 44.5(7) no
C21 N2 C22 C23 -3.4(9) no
C21 N2 C22 C27 179.4(5) no
C22 N2 C21 C20 -5.6(9) no
C21 N2 C33 C28 -178.9(4) no
C21 N2 C33 C32 1.3(8) no
C33 N2 C21 C20 175.3(4) no
C22 N2 C33 C28 1.8(5) no
C22 N2 C33 C32 -177.9(5) no
C33 N2 C22 C23 175.8(5) no
C33 N2 C22 C27 -1.4(5) no
N1 C1 C2 C3 178.4(5) no
N1 C1 C6 C5 -177.3(4) no
C2 C1 C6 C5 1.6(8) no
C6 C1 C2 C3 -0.5(9) no
C1 C2 C3 C4 -1.6(10) no
C2 C3 C4 C5 2.4(11) no
C3 C4 C5 C6 -1.3(10) no
C4 C5 C6 C1 -0.7(9) no
N1 C7 C8 C9 -178.5(5) no
N1 C7 C12 C11 179.3(4) no
C8 C7 C12 C11 3.5(8) no
C12 C7 C8 C9 -2.6(8) no
C7 C8 C9 C10 1.8(10) no
C8 C9 C10 C11 -1.8(11) no
C9 C10 C11 C12 2.6(10) no
C10 C11 C12 C7 -3.5(9) no
N1 C13 C14 C15 179.1(4) no
N1 C13 C18 C17 -177.4(4) no
C14 C13 C18 C17 2.5(7) no
C18 C13 C14 C15 -0.8(7) no
C13 C14 C15 C16 -0.9(8) no
C14 C15 C16 C17 1.1(7) no
C14 C15 C16 C19 -178.8(4) no
C15 C16 C17 C18 0.6(7) no
C15 C16 C19 C20 168.5(5) no
C17 C16 C19 C20 -11.3(8) no
C19 C16 C17 C18 -179.5(4) no
C16 C17 C18 C13 -2.4(8) no
C16 C19 C20 C21 -176.4(5) no
C19 C20 C21 N2 174.1(5) no
N2 C22 C23 C24 -176.7(5) no
N2 C22 C27 C26 177.4(4) no
N2 C22 C27 C28 0.5(6) no
C23 C22 C27 C26 -0.1(8) no
C23 C22 C27 C28 -177.0(5) no
C27 C22 C23 C24 0.2(9) no
C22 C23 C24 C25 0.1(10) no
C23 C24 C25 C26 -0.5(11) no
C24 C25 C26 C27 0.6(10) no
C25 C26 C27 C22 -0.3(8) no
C25 C26 C27 C28 175.7(6) no
C22 C27 C28 C29 179.1(5) no
C22 C27 C28 C33 0.6(6) no
C26 C27 C28 C29 2.7(10) no
C26 C27 C28 C33 -175.8(6) no
C27 C28 C29 C30 -178.0(5) no
C27 C28 C33 N2 -1.5(6) no
C27 C28 C33 C32 178.3(4) no
C29 C28 C33 N2 179.8(4) no
C29 C28 C33 C32 -0.5(8) no
C33 C28 C29 C30 0.4(7) no
C28 C29 C30 C31 0.2(9) no
C29 C30 C31 C32 -0.6(10) no
C30 C31 C32 C33 0.6(9) no
C31 C32 C33 N2 179.7(5) no
C31 C32 C33 C28 -0.0(8) no
